data_1563178
loop_
_publ_author_name
'Zhao, Junwei'
'Han, Qiuxia'
'Shi, Dongying'
'Chen, Lijuan'
'Ma, Pengtao'
'Wang, Jingping'
'Niu, Jingyang'

_publ_section_title
;
 Synthesis, structure and magnetism of a S-shaped multi-iron substituted
 arsenotungstate containing a trivacant Keggin [B-\a-AsVW9O34]9&#x2212;
 and a hexavacant Keggin [\a-AsVW6O26]11&#x2212; fragments
;
_journal_issue 10
_journal_name_full 'Journal of Solid State Chemistry'
_journal_page_first 2756
_journal_page_last 2761
_journal_paper_doi 10.1016/j.jssc.2011.08.016
_journal_volume 184
_journal_year 2011
_chemical_formula_sum 'C4 H52 As4 Fe8 N4 O130 W30'
_chemical_formula_weight 8498.48
_space_group_IT_number 12
_space_group_name_Hall '-C 2y'
_space_group_name_H-M_alt 'C 1 2/m 1'
_symmetry_cell_setting monoclinic
_symmetry_space_group_name_H-M 'C 1 2/m 1'
_atom_sites_solution_hydrogens geom
_atom_sites_solution_primary direct
_atom_sites_solution_secondary difmap
_audit_creation_method SHELXL-97
_cell_angle_alpha 90.00
_cell_angle_beta 113.05
_cell_angle_gamma 90.00
_cell_formula_units_Z 2
_cell_length_a 30.369(11)
_cell_length_b 21.530(10)
_cell_length_c 11.891(5)
_cell_measurement_reflns_used 2553
_cell_measurement_temperature 296(2)
_cell_measurement_theta_max 25.86
_cell_measurement_theta_min 2.38
_cell_volume 7154(5)
_computing_cell_refinement 'Bruker SMART'
_computing_data_collection 'Bruker SMART'
_computing_data_reduction 'Bruker SAINT'
_computing_molecular_graphics 'Bruker SHELXTL'
_computing_publication_material 'Bruker SHELXTL'
_computing_structure_refinement 'SHELXL-97 (Sheldrick, 1997)'
_computing_structure_solution 'SHELXS-97 (Sheldrick, 1990)'
_diffrn_ambient_temperature 296(2)
_diffrn_measured_fraction_theta_full 0.971
_diffrn_measured_fraction_theta_max 0.971
_diffrn_measurement_device_type 'CCD area detector'
_diffrn_measurement_method 'phi and omega scans'
_diffrn_radiation_monochromator graphite
_diffrn_radiation_source 'fine-focus sealed tube'
_diffrn_radiation_type MoK\a
_diffrn_radiation_wavelength 0.71073
_diffrn_reflns_av_R_equivalents 0.1478
_diffrn_reflns_av_sigmaI/netI 0.2262
_diffrn_reflns_limit_h_max 23
_diffrn_reflns_limit_h_min -36
_diffrn_reflns_limit_k_max 25
_diffrn_reflns_limit_k_min -23
_diffrn_reflns_limit_l_max 14
_diffrn_reflns_limit_l_min -13
_diffrn_reflns_number 17387
_diffrn_reflns_theta_full 25.00
_diffrn_reflns_theta_max 25.00
_diffrn_reflns_theta_min 1.86
_exptl_absorpt_coefficient_mu 25.809
_exptl_absorpt_correction_T_max 0.0742
_exptl_absorpt_correction_T_min 0.0461
_exptl_absorpt_correction_type multi-scan
_exptl_absorpt_process_details SADABS
_exptl_crystal_colour Brown
_exptl_crystal_density_diffrn 3.945
_exptl_crystal_density_method 'not measured'
_exptl_crystal_description Prism
_exptl_crystal_F_000 7408
_exptl_crystal_size_max 0.31
_exptl_crystal_size_mid 0.24
_exptl_crystal_size_min 0.21
_refine_diff_density_max 3.356
_refine_diff_density_min -4.705
_refine_diff_density_rms 0.582
_refine_ls_extinction_method none
_refine_ls_goodness_of_fit_ref 1.053
_refine_ls_hydrogen_treatment constr
_refine_ls_matrix_type full
_refine_ls_number_parameters 415
_refine_ls_number_reflns 6290
_refine_ls_number_restraints 100
_refine_ls_restrained_S_all 1.049
_refine_ls_R_factor_all 0.1897
_refine_ls_R_factor_gt 0.0970
_refine_ls_shift/su_max 0.000
_refine_ls_shift/su_mean 0.000
_refine_ls_structure_factor_coef Fsqd
_refine_ls_weighting_details 'calc w=1/[\s^2^(Fo^2^)+(0.0522P)^2^+0.0000P] where P=(Fo^2^+2Fc^2^)/3'
_refine_ls_weighting_scheme calc
_refine_ls_wR_factor_gt 0.2098
_refine_ls_wR_factor_ref 0.2303
_reflns_number_gt 2950
_reflns_number_total 6290
_reflns_threshold_expression >2sigma(I)
_cod_data_source_file JSSC-2011-184-2756.CIF
_cod_data_source_block 1
_cod_depositor_comments
;
The following automatic conversions were performed:

data item '_exptl_absorpt_correction_type' value 'MULTI-SCAN' was
changed to 'multi-scan' in accordance with the built-in table derived
from the CIF Core dictionary named 'cif_core.dic' version 2.4.5 last
updated on 2014-11-21.

data item '_refine_ls_hydrogen_treatment' value 'CONSTR' was changed
to 'constr' in accordance with the built-in table derived from the
CIF Core dictionary named 'cif_core.dic' version 2.4.5 last updated
on 2014-11-21.

Automatic conversion script
Id: cif_fix_values 8369 2020-08-20 11:38:08Z andrius 
;
_cod_original_sg_symbol_H-M C2/m
_cod_database_code 1563178

loop_
_symmetry_equiv_pos_as_xyz
'x, y, z'
'-x, y, -z'
'x+1/2, y+1/2, z'
'-x+1/2, y+1/2, -z'
'-x, -y, -z'
'x, -y, z'
'-x+1/2, -y+1/2, -z'
'x+1/2, -y+1/2, z'

loop_
_atom_site_label
_atom_site_type_symbol
_atom_site_fract_x
_atom_site_fract_y
_atom_site_fract_z
_atom_site_U_iso_or_equiv
_atom_site_adp_type
_atom_site_occupancy
_atom_site_symmetry_multiplicity
_atom_site_calc_flag
_atom_site_refinement_flags
_atom_site_disorder_assembly
_atom_site_disorder_group
W1 W 0.41019(7) 0.08687(9) 0.9664(3) 0.0860(9) Uani 1 1 d . . .
W2 W 0.35098(11) 0.0000 1.1381(3) 0.0849(11) Uani 1 2 d SU . .
W3 W 0.24685(6) 0.07976(9) 0.98013(18) 0.0556(5) Uani 1 1 d . . .
W4 W 0.30536(6) 0.16572(8) 0.8107(2) 0.0652(7) Uani 1 1 d . . .
W5 W 0.35800(6) 0.08535(8) 0.6489(3) 0.0758(8) Uani 1 1 d . . .
W6 W 0.14726(5) 0.08758(7) 0.32302(15) 0.0344(4) Uani 1 1 d . . .
W7 W -0.02524(5) 0.08707(7) 0.76644(15) 0.0330(4) Uani 1 1 d . . .
W8 W -0.09495(5) 0.16822(6) 0.51640(16) 0.0375(4) Uani 1 1 d . . .
As1 As 0.3000(2) 0.0000 0.8095(8) 0.072(2) Uani 1 2 d SD . .
As2 As 0.09594(14) 0.0000 0.4994(5) 0.0215(11) Uani 1 2 d S . .
Fe1 Fe 0.2471(2) 0.0000 0.4947(8) 0.038(2) Uani 1 2 d S . .
Fe2 Fe 0.19749(15) 0.0806(2) 0.6497(5) 0.0306(12) Uani 1 1 d . . .
Fe3 Fe 0.0000 0.0781(3) 0.5000 0.0254(15) Uani 1 2 d S . .
O1W O 0.2451(14) 0.0000 0.294(4) 0.064(11) Uani 1 2 d S . .
O1 O 0.4653(12) 0.1129(15) 1.055(3) 0.093(11) Uani 1 1 d . . .
O2W O 0.240(2) 0.211(3) 0.459(6) 0.09(2) Uiso 0.50 1 d P . .
O2 O 0.3295(9) 0.0621(10) 0.813(3) 0.057(8) Uani 1 1 d . . .
O3W O 0.1235(19) 0.191(2) 0.995(5) 0.064(16) Uani 0.50 1 d PU . .
O3 O 0.3706(11) 0.1536(13) 0.943(3) 0.078(9) Uiso 1 1 d . . .
O4W O 0.281(2) 0.154(3) 0.304(6) 0.074(18) Uani 0.50 1 d PU . .
O4 O 0.4136(12) 0.0893(17) 0.816(3) 0.091(12) Uani 1 1 d . . .
O5W O 0.4849(16) 0.0000 0.807(4) 0.078(14) Uani 1 2 d S . .
O5 O 0.4249(10) 0.0000 0.917(3) 0.032(8) Uiso 1 2 d S . .
O6 O 0.3746(10) 0.0768(12) 1.084(3) 0.059 Uiso 1 1 d U . .
O7 O 0.3801(14) 0.0000 1.305(4) 0.072 Uiso 1 2 d S . .
O8 O 0.3047(11) 0.0612(13) 1.128(3) 0.088(6) Uani 1 1 d U . .
O9 O 0.2909(14) 0.0000 0.934(2) 0.068(12) Uani 1 2 d SD . .
O10 O 0.2167(10) 0.1246(13) 1.042(3) 0.078(11) Uani 1 1 d . . .
O11 O 0.2264(13) 0.0000 1.012(4) 0.059(11) Uani 1 2 d SU . .
O12 O 0.2073(9) 0.0727(10) 0.822(2) 0.050(7) Uani 1 1 d . . .
O13 O 0.2871(10) 0.1366(12) 0.938(3) 0.065(8) Uani 1 1 d . . .
O14 O 0.2489(8) 0.1403(11) 0.693(2) 0.045(7) Uani 1 1 d . . .
O15 O 0.2993(10) 0.2395(14) 0.812(3) 0.074(9) Uani 1 1 d U . .
O16 O 0.3379(9) 0.1587(13) 0.686(3) 0.080(10) Uani 1 1 d . . .
O17 O 0.3860(11) 0.1180(14) 0.568(3) 0.076(9) Uiso 1 1 d . . .
O18 O 0.3824(14) 0.0000 0.671(5) 0.075(15) Uani 1 2 d S . .
O19 O 0.2975(8) 0.0618(11) 0.542(3) 0.050(7) Uani 1 1 d U . .
O20 O 0.2473(13) 0.0000 0.687(3) 0.043(9) Uani 1 2 d S . .
O21 O 0.1947(7) 0.0672(9) 0.4809(19) 0.023(5) Uani 1 1 d U . .
O22 O 0.1488(9) 0.0000 0.623(3) 0.029(8) Uani 1 2 d S . .
O23 O 0.1816(8) 0.1152(15) 0.252(3) 0.071(9) Uani 1 1 d . . .
O24 O 0.1429(10) 0.0000 0.280(3) 0.034(8) Uani 1 2 d SU . .
O25 O 0.1364(8) 0.1615(11) 0.382(2) 0.047(7) Uani 1 1 d . . .
O26 O 0.0934(6) 0.0586(9) 0.416(2) 0.026(5) Uani 1 1 d U . .
O27 O 0.0498(12) 0.0000 0.545(3) 0.048(10) Uani 1 2 d SU . .
O28 O -0.0496(8) 0.1394(11) 0.464(2) 0.044(6) Uani 1 1 d U . .
O29 O 0.0071(7) 0.0730(8) 0.6670(18) 0.023(5) Uani 1 1 d U . .
O30 O 0.0174(8) 0.1136(10) 0.899(2) 0.038(6) Uani 1 1 d U . .
O31 O -0.0285(10) 0.0000 0.800(3) 0.028(8) Uani 1 2 d S . .
O32 O -0.0834(8) 0.0982(11) 0.797(2) 0.049(7) Uani 1 1 d U . .
O33 O -0.0447(7) 0.1639(10) 0.692(2) 0.035(6) Uani 1 1 d . . .
O34 O -0.0966(7) 0.2469(10) 0.482(2) 0.042(7) Uani 1 1 d . . .
O35 O -0.1480(9) 0.1389(11) 0.388(2) 0.052(7) Uani 1 1 d . . .
N1 N 0.0784(16) 0.0000 1.036(5) 0.08(2) Uani 1 2 d SD . .
H1C H 0.0874 0.0000 1.1164 0.125 Uiso 1 2 calc SR . .
H1D H 0.0610 -0.0338 1.0042 0.125 Uiso 0.50 1 calc PR . .
H1E H 0.0610 0.0338 1.0042 0.125 Uiso 0.50 1 calc PR . .
N2 N 0.1340(17) 0.0000 0.791(4) 0.078 Uiso 1 2 d SD . .
H2C H 0.1141 0.0000 0.7123 0.117 Uiso 1 2 calc SR . .
H2D H 0.1523 -0.0338 0.8066 0.117 Uiso 0.50 1 calc PR . .
H2E H 0.1523 0.0338 0.8066 0.117 Uiso 0.50 1 calc PR . .
C1 C 0.122(2) 0.0000 1.005(4) 0.12(3) Uiso 1 2 d SD . .
H1A H 0.1412 0.0365 1.0396 0.140 Uiso 0.50 1 calc PR . .
H1B H 0.1412 -0.0365 1.0396 0.140 Uiso 0.50 1 calc PR . .
C2 C 0.1056(15) 0.0000 0.869(4) 0.032(11) Uani 1 2 d SDU . .
H2A H 0.0848 -0.0359 0.8422 0.038 Uiso 0.50 1 calc PR . .
H2B H 0.0848 0.0359 0.8422 0.038 Uiso 0.50 1 calc PR . .

loop_
_atom_site_aniso_label
_atom_site_aniso_U_11
_atom_site_aniso_U_22
_atom_site_aniso_U_33
_atom_site_aniso_U_23
_atom_site_aniso_U_13
_atom_site_aniso_U_12
W1 0.0400(10) 0.0566(12) 0.132(2) -0.0004(14) 0.0021(13) -0.0057(9)
W2 0.0676(19) 0.0687(18) 0.079(2) 0.000 -0.0140(18) 0.000
W3 0.0454(10) 0.0634(11) 0.0516(12) -0.0125(10) 0.0120(9) 0.0015(8)
W4 0.0339(9) 0.0374(9) 0.1106(19) -0.0046(11) 0.0135(11) -0.0058(8)
W5 0.0314(9) 0.0572(11) 0.142(2) 0.0150(13) 0.0369(12) -0.0050(8)
W6 0.0287(7) 0.0380(8) 0.0469(10) 0.0077(8) 0.0259(7) 0.0000(6)
W7 0.0299(7) 0.0419(8) 0.0355(9) -0.0050(8) 0.0217(7) -0.0020(6)
W8 0.0299(8) 0.0276(7) 0.0627(12) -0.0011(8) 0.0265(8) 0.0016(6)
As1 0.047(4) 0.060(4) 0.090(6) 0.000 0.005(4) 0.000
As2 0.015(2) 0.021(2) 0.031(3) 0.000 0.012(2) 0.000
Fe1 0.020(3) 0.031(4) 0.069(6) 0.000 0.023(4) 0.000
Fe2 0.023(2) 0.025(3) 0.049(3) -0.002(3) 0.021(2) 0.001(2)
Fe3 0.017(3) 0.027(3) 0.036(4) 0.000 0.014(3) 0.000
O1W 0.07(3) 0.08(3) 0.06(3) 0.000 0.03(2) 0.000
O1 0.10(3) 0.07(2) 0.11(3) -0.02(2) 0.05(2) -0.03(2)
O2 0.056(17) 0.023(12) 0.09(2) -0.007(15) 0.028(17) 0.000(12)
O3W 0.067(18) 0.061(18) 0.059(18) -0.010(10) 0.020(11) 0.005(10)
O4W 0.08(2) 0.08(2) 0.07(2) -0.001(10) 0.032(11) 0.000(10)
O4 0.08(2) 0.16(3) 0.030(18) 0.01(2) 0.019(17) 0.00(2)
O5W 0.09(3) 0.07(3) 0.06(3) 0.000 0.02(3) 0.000
O8 0.072(9) 0.065(9) 0.084(10) 0.004(9) -0.016(9) 0.009(9)
O9 0.06(3) 0.09(3) 0.06(3) 0.000 0.03(2) 0.000
O10 0.08(2) 0.055(17) 0.05(2) -0.020(17) -0.022(18) -0.006(16)
O11 0.059(13) 0.053(13) 0.065(14) 0.000 0.023(9) 0.000
O12 0.061(17) 0.040(14) 0.045(17) -0.019(14) 0.017(15) -0.017(13)
O13 0.068(19) 0.062(17) 0.07(2) 0.006(17) 0.033(17) 0.023(15)
O14 0.030(13) 0.049(15) 0.037(16) 0.010(13) -0.007(12) 0.003(11)
O15 0.066(12) 0.068(12) 0.078(13) -0.003(9) 0.016(9) 0.003(8)
O16 0.046(17) 0.069(19) 0.12(3) 0.00(2) 0.030(19) 0.023(15)
O18 0.08(3) 0.04(2) 0.14(5) 0.000 0.09(3) 0.000
O19 0.042(9) 0.049(10) 0.066(11) -0.005(8) 0.029(8) -0.009(8)
O20 0.07(2) 0.038(19) 0.03(2) 0.000 0.03(2) 0.000
O21 0.021(8) 0.027(8) 0.022(9) 0.005(7) 0.008(7) 0.017(7)
O22 0.023(15) 0.041(18) 0.03(2) 0.000 0.022(16) 0.000
O23 0.035(15) 0.10(2) 0.09(2) 0.03(2) 0.034(16) 0.019(15)
O24 0.032(11) 0.049(11) 0.027(11) 0.000 0.020(9) 0.000
O25 0.038(13) 0.047(14) 0.065(19) 0.016(15) 0.030(14) -0.011(12)
O26 0.019(8) 0.032(8) 0.033(9) 0.002(7) 0.017(7) -0.003(7)
O27 0.052(12) 0.051(13) 0.045(13) 0.000 0.022(9) 0.000
O28 0.030(9) 0.044(10) 0.061(11) -0.006(8) 0.023(8) 0.006(7)
O29 0.023(8) 0.022(8) 0.021(9) -0.009(7) 0.007(7) 0.012(7)
O30 0.044(9) 0.044(9) 0.026(9) -0.003(8) 0.013(8) -0.017(8)
O31 0.040(18) 0.023(16) 0.04(2) 0.000 0.034(17) 0.000
O32 0.038(9) 0.050(10) 0.055(11) 0.008(8) 0.013(8) 0.011(8)
O33 0.039(13) 0.048(14) 0.021(14) 0.003(12) 0.015(11) -0.013(11)
O34 0.028(12) 0.047(14) 0.051(18) -0.011(13) 0.015(12) -0.012(11)
O35 0.055(16) 0.052(15) 0.044(17) 0.000(14) 0.013(14) -0.027(13)
N1 0.05(3) 0.06(3) 0.08(4) 0.000 -0.04(3) 0.000
C2 0.028(13) 0.037(14) 0.033(15) 0.000 0.015(10) 0.000

loop_
_atom_type_symbol
_atom_type_description
_atom_type_scat_dispersion_real
_atom_type_scat_dispersion_imag
_atom_type_scat_source
C C 0.0033 0.0016 'International Tables Vol C Tables 4.2.6.8 and 6.1.1.4'
H H 0.0000 0.0000 'International Tables Vol C Tables 4.2.6.8 and 6.1.1.4'
N N 0.0061 0.0033 'International Tables Vol C Tables 4.2.6.8 and 6.1.1.4'
O O 0.0106 0.0060 'International Tables Vol C Tables 4.2.6.8 and 6.1.1.4'
Fe Fe 0.3463 0.8444 'International Tables Vol C Tables 4.2.6.8 and 6.1.1.4'
As As 0.0499 2.0058 'International Tables Vol C Tables 4.2.6.8 and 6.1.1.4'
W W -0.8490 6.8722 'International Tables Vol C Tables 4.2.6.8 and 6.1.1.4'

loop_
_geom_angle_atom_site_label_1
_geom_angle_atom_site_label_2
_geom_angle_atom_site_label_3
_geom_angle
_geom_angle_site_symmetry_1
_geom_angle_site_symmetry_3
O1 W1 O3 105.5(15) . .
O1 W1 O4 100.1(16) . .
O3 W1 O4 96.6(16) . .
O1 W1 O5 101.9(14) . .
O3 W1 O5 151.1(13) . .
O4 W1 O5 69.3(15) . .
O1 W1 O6 105.6(15) . .
O3 W1 O6 72.5(13) . .
O4 W1 O6 154.0(13) . .
O5 W1 O6 108.9(11) . .
O1 W1 O2 170.4(14) . .
O3 W1 O2 69.8(11) . .
O4 W1 O2 72.7(13) . .
O5 W1 O2 81.7(10) . .
O6 W1 O2 81.3(10) . .
O7 W2 O8 95.8(14) . 6
O7 W2 O8 95.8(14) . .
O8 W2 O8 88.1(19) 6 .
O7 W2 O6 105.5(11) . .
O8 W2 O6 154.3(12) 6 .
O8 W2 O6 75.9(13) . .
O7 W2 O6 105.5(10) . 6
O8 W2 O6 75.9(13) 6 6
O8 W2 O6 154.3(12) . 6
O6 W2 O6 111.0(16) . 6
O7 W2 O9 162.0(15) . .
O8 W2 O9 71.6(10) 6 .
O8 W2 O9 71.6(10) . .
O6 W2 O9 84.2(9) . .
O6 W2 O9 84.2(9) 6 .
O10 W3 O12 104.6(12) . .
O10 W3 O11 98.8(15) . .
O12 W3 O11 89.8(14) . .
O10 W3 O13 104.9(13) . .
O12 W3 O13 90.8(12) . .
O11 W3 O13 155.4(13) . .
O10 W3 O8 99.9(14) . .
O12 W3 O8 155.2(13) . .
O11 W3 O8 83.5(15) . .
O13 W3 O8 85.7(13) . .
O10 W3 O9 165.7(11) . .
O12 W3 O9 84.4(11) . .
O11 W3 O9 69.7(12) . .
O13 W3 O9 85.8(9) . .
O8 W3 O9 71.0(13) . .
O15 W4 O14 103.2(12) . .
O15 W4 O13 104.5(15) . .
O14 W4 O13 91.8(12) . .
O15 W4 O3 101.8(13) . .
O14 W4 O3 155.0(11) . .
O13 W4 O3 80.7(13) . .
O15 W4 O16 99.5(15) . .
O14 W4 O16 89.9(12) . .
O13 W4 O16 154.9(11) . .
O3 W4 O16 87.3(12) . .
O15 W4 O2 168.7(12) . .
O14 W4 O2 85.3(10) . .
O13 W4 O2 82.4(11) . .
O3 W4 O2 70.2(10) . .
O16 W4 O2 72.8(11) . .
O17 W5 O16 93.9(15) . .
O17 W5 O19 108.4(13) . .
O16 W5 O19 93.8(12) . .
O17 W5 O18 102.9(15) . .
O16 W5 O18 158.7(18) . .
O19 W5 O18 93.3(15) . .
O17 W5 O4 97.2(14) . .
O16 W5 O4 87.5(15) . .
O19 W5 O4 154.1(13) . .
O18 W5 O4 77.5(18) . .
O17 W5 O2 162.5(12) . .
O16 W5 O2 74.4(12) . .
O19 W5 O2 85.6(10) . .
O18 W5 O2 86.2(14) . .
O4 W5 O2 69.8(11) . .
O23 W6 O25 97.2(13) . .
O23 W6 O21 101.2(11) . .
O25 W6 O21 90.1(10) . .
O23 W6 O32 103.3(12) . 2_556
O25 W6 O32 84.3(11) . 2_556
O21 W6 O32 155.4(10) . 2_556
O23 W6 O24 101.8(14) . .
O25 W6 O24 160.8(11) . .
O21 W6 O24 89.0(11) . .
O32 W6 O24 88.6(11) 2_556 .
O23 W6 O26 173.7(10) . .
O25 W6 O26 77.9(8) . .
O21 W6 O26 82.9(8) . .
O32 W6 O26 72.5(9) 2_556 .
O24 W6 O26 83.0(10) . .
O30 W7 O29 104.2(10) . .
O30 W7 O33 97.2(10) . .
O29 W7 O33 89.6(9) . .
O30 W7 O31 102.6(12) . .
O29 W7 O31 93.3(10) . .
O33 W7 O31 158.6(11) . .
O30 W7 O32 101.7(11) . .
O29 W7 O32 153.2(10) . .
O33 W7 O32 80.5(9) . .
O31 W7 O32 87.5(10) . .
O30 W7 O26 172.1(9) . 2_556
O29 W7 O26 82.4(8) . 2_556
O33 W7 O26 78.4(8) . 2_556
O31 W7 O26 81.0(11) . 2_556
O32 W7 O26 71.2(9) . 2_556
O34 W8 O28 102.0(11) . .
O34 W8 O35 101.8(11) . .
O28 W8 O35 97.5(12) . .
O34 W8 O33 102.9(10) . .
O28 W8 O33 88.6(10) . .
O35 W8 O33 152.6(10) . .
O34 W8 O25 103.7(10) . 2_556
O28 W8 O25 152.9(10) . 2_556
O35 W8 O25 85.7(11) . 2_556
O33 W8 O25 77.3(9) . 2_556
O34 W8 O26 174.3(10) . 2_556
O28 W8 O26 82.5(9) . 2_556
O35 W8 O26 81.0(9) . 2_556
O33 W8 O26 73.4(8) . 2_556
O25 W8 O26 71.4(8) 2_556 2_556
O2 As1 O2 113.2(18) . 6
O2 As1 O9 106.0(13) . .
O2 As1 O9 106.0(13) 6 .
O2 As1 O20 110.7(11) . .
O2 As1 O20 110.7(12) 6 .
O9 As1 O20 110.2(19) . .
O26 As2 O26 104.9(15) 6 .
O26 As2 O27 111.0(10) 6 .
O26 As2 O27 111.0(10) . .
O26 As2 O22 109.8(9) 6 .
O26 As2 O22 109.8(9) . .
O27 As2 O22 110.2(16) . .
O19 Fe1 O19 86.7(15) . 6
O19 Fe1 O21 168.3(11) . 6
O19 Fe1 O21 92.1(9) 6 6
O19 Fe1 O21 92.1(9) . .
O19 Fe1 O21 168.3(11) 6 .
O21 Fe1 O21 86.7(11) 6 .
O19 Fe1 O20 90.8(11) . .
O19 Fe1 O20 90.8(11) 6 .
O21 Fe1 O20 77.5(9) 6 .
O21 Fe1 O20 77.5(9) . .
O19 Fe1 O1W 90.1(11) . .
O19 Fe1 O1W 90.1(11) 6 .
O21 Fe1 O1W 101.6(9) 6 .
O21 Fe1 O1W 101.6(9) . .
O20 Fe1 O1W 178.8(13) . .
O35 Fe2 O14 96.2(12) 2_556 .
O35 Fe2 O12 95.1(11) 2_556 .
O14 Fe2 O12 90.1(10) . .
O35 Fe2 O21 98.1(10) 2_556 .
O14 Fe2 O21 94.4(10) . .
O12 Fe2 O21 165.5(9) . .
O35 Fe2 O22 93.5(10) 2_556 .
O14 Fe2 O22 169.2(9) . .
O12 Fe2 O22 84.5(11) . .
O21 Fe2 O22 88.8(10) . .
O35 Fe2 O20 170.9(11) 2_556 .
O14 Fe2 O20 92.9(10) . .
O12 Fe2 O20 84.8(12) . .
O21 Fe2 O20 81.3(10) . .
O22 Fe2 O20 77.4(9) . .
O29 Fe3 O29 173.5(11) . 2_556
O29 Fe3 O28 92.6(10) . 2_556
O29 Fe3 O28 91.9(9) 2_556 2_556
O29 Fe3 O28 91.9(9) . .
O29 Fe3 O28 92.6(10) 2_556 .
O28 Fe3 O28 93.2(14) 2_556 .
O29 Fe3 O27 89.8(12) . 5_556
O29 Fe3 O27 85.2(11) 2_556 5_556
O28 Fe3 O27 172.5(10) 2_556 5_556
O28 Fe3 O27 93.8(10) . 5_556
O29 Fe3 O27 85.2(11) . .
O29 Fe3 O27 89.8(12) 2_556 .
O28 Fe3 O27 93.8(10) 2_556 .
O28 Fe3 O27 172.5(10) . .
O27 Fe3 O27 79.3(14) 5_556 .
As1 O2 W4 128.6(14) . .
As1 O2 W5 121.1(15) . .
W4 O2 W5 90.3(9) . .
As1 O2 W1 125.4(14) . .
W4 O2 W1 91.0(8) . .
W5 O2 W1 89.3(9) . .
W1 O3 W4 127.6(17) . .
W1 O4 W5 127.3(18) . .
W1 O5 W1 130.3(16) 6 .
W2 O6 W1 130.2(14) . .
W2 O8 W3 125.3(18) . .
As1 O9 W3 122.0(10) . 6
As1 O9 W3 122.0(10) . .
W3 O9 W3 92.8(9) 6 .
As1 O9 W2 127(2) . .
W3 O9 W2 92.2(5) 6 .
W3 O9 W2 92.2(5) . .
W3 O11 W3 128(2) . 6
W3 O12 Fe2 148.6(15) . .
W4 O13 W3 145.3(17) . .
W4 O14 Fe2 145.7(14) . .
W5 O16 W4 122.3(16) . .
W5 O18 W5 139(2) . 6
W5 O19 Fe1 148.1(15) . .
As1 O20 Fe2 120.9(10) . 6
As1 O20 Fe2 120.9(10) . .
Fe2 O20 Fe2 102.3(14) 6 .
As1 O20 Fe1 119.4(18) . .
Fe2 O20 Fe1 93.6(11) 6 .
Fe2 O20 Fe1 93.6(11) . .
W6 O21 Fe2 132.1(9) . .
W6 O21 Fe1 119.2(10) . .
Fe2 O21 Fe1 106.7(9) . .
As2 O22 Fe2 118.4(10) . .
As2 O22 Fe2 118.4(10) . 6
Fe2 O22 Fe2 102.8(11) . 6
W6 O24 W6 151.9(18) 6 .
W6 O25 W8 122.1(11) . 2_556
As2 O26 W6 128.6(10) . .
As2 O26 W7 125.2(10) . 2_556
W6 O26 W7 91.3(7) . 2_556
As2 O26 W8 123.9(11) . 2_556
W6 O26 W8 88.4(6) . 2_556
W7 O26 W8 87.2(6) 2_556 2_556
As2 O27 Fe3 120.3(11) . 5_556
As2 O27 Fe3 120.3(11) . .
Fe3 O27 Fe3 100.7(14) 5_556 .
W8 O28 Fe3 141.7(15) . .
W7 O29 Fe3 142.0(11) . .
W7 O31 W7 153.1(17) . 6
W6 O32 W7 124.8(14) 2_556 .
W7 O33 W8 119.7(11) . .
W8 O35 Fe2 141.9(15) . 2_556
C1 N1 H1C 109.5 . .
C1 N1 H1D 109.5 . .
H1C N1 H1D 109.5 . .
C1 N1 H1E 109.5 . .
H1C N1 H1E 109.5 . .
H1D N1 H1E 109.5 . .
C2 N2 H2C 109.5 . .
C2 N2 H2D 109.5 . .
H2C N2 H2D 109.5 . .
C2 N2 H2E 109.5 . .
H2C N2 H2E 109.5 . .
H2D N2 H2E 109.5 . .
C2 C1 N1 108(5) . .
C2 C1 H1A 110.1 . .
N1 C1 H1A 110.1 . .
C2 C1 H1B 110.1 . .
N1 C1 H1B 110.1 . .
H1A C1 H1B 108.4 . .
N2 C2 C1 130(4) . .
N2 C2 H2A 104.7 . .
C1 C2 H2A 104.7 . .
N2 C2 H2B 104.7 . .
C1 C2 H2B 104.7 . .
H2A C2 H2B 105.7 . .

loop_
_geom_bond_atom_site_label_1
_geom_bond_atom_site_label_2
_geom_bond_distance
_geom_bond_site_symmetry_2
W1 O1 1.69(3) .
W1 O3 1.83(3) .
W1 O4 1.84(3) .
W1 O5 2.061(14) .
W1 O6 2.08(3) .
W1 O2 2.47(3) .
W2 O7 1.83(4) .
W2 O8 1.89(3) 6
W2 O8 1.89(3) .
W2 O6 2.01(3) .
W2 O6 2.01(3) 6
W2 O9 2.40(3) .
W3 O10 1.69(3) .
W3 O12 1.80(2) .
W3 O11 1.914(18) .
W3 O13 1.93(3) .
W3 O8 1.98(3) .
W3 O9 2.372(19) .
W4 O15 1.60(3) .
W4 O14 1.82(2) .
W4 O13 1.92(3) .
W4 O3 2.01(3) .
W4 O16 2.09(3) .
W4 O2 2.34(2) .
W5 O17 1.66(3) .
W5 O16 1.81(3) .
W5 O19 1.85(2) .
W5 O18 1.960(13) .
W5 O4 2.04(3) .
W5 O2 2.47(3) .
W6 O23 1.68(3) .
W6 O25 1.82(3) .
W6 O21 1.917(19) .
W6 O32 1.92(2) 2_556
W6 O24 1.944(8) .
W6 O26 2.384(19) .
W7 O30 1.70(2) .
W7 O29 1.83(2) .
W7 O33 1.86(2) .
W7 O31 1.927(7) .
W7 O32 1.95(2) .
W7 O26 2.42(2) 2_556
W8 O34 1.74(2) .
W8 O28 1.83(2) .
W8 O35 1.84(2) .
W8 O33 2.05(2) .
W8 O25 2.06(2) 2_556
W8 O26 2.49(2) 2_556
As1 O2 1.60(2) .
As1 O2 1.60(2) 6
As1 O9 1.605(10) .
As1 O20 1.69(4) .
As2 O26 1.59(2) 6
As2 O26 1.59(2) .
As2 O27 1.69(4) .
As2 O22 1.70(3) .
Fe1 O19 1.94(2) .
Fe1 O19 1.94(2) 6
Fe1 O21 2.109(18) 6
Fe1 O21 2.109(18) .
Fe1 O20 2.29(3) .
Fe1 O1W 2.36(4) .
Fe2 O35 1.87(2) 2_556
Fe2 O14 1.93(2) .
Fe2 O12 1.95(3) .
Fe2 O21 2.00(2) .
Fe2 O22 2.221(17) .
Fe2 O20 2.23(2) .
Fe3 O29 1.91(2) .
Fe3 O29 1.91(2) 2_556
Fe3 O28 1.92(2) 2_556
Fe3 O28 1.92(2) .
Fe3 O27 2.18(2) 5_556
Fe3 O27 2.18(2) .
O5 W1 2.061(14) 6
O9 W3 2.372(19) 6
O11 W3 1.914(18) 6
O18 W5 1.960(13) 6
O20 Fe2 2.23(2) 6
O22 Fe2 2.221(17) 6
O24 W6 1.944(8) 6
O25 W8 2.06(2) 2_556
O26 W7 2.42(2) 2_556
O26 W8 2.49(2) 2_556
O27 Fe3 2.18(2) 5_556
O31 W7 1.927(7) 6
O32 W6 1.92(2) 2_556
O35 Fe2 1.87(2) 2_556
N1 C1 1.498(10) .
N1 H1C 0.8900 .
N1 H1D 0.8900 .
N1 H1E 0.8900 .
N2 C2 1.497(10) .
N2 H2C 0.8900 .
N2 H2D 0.8900 .
N2 H2E 0.8900 .
C1 C2 1.497(10) .
C1 H1A 0.9700 .
C1 H1B 0.9700 .
C2 H2A 0.9700 .
C2 H2B 0.9700 .

loop_
_geom_torsion_atom_site_label_1
_geom_torsion_atom_site_label_2
_geom_torsion_atom_site_label_3
_geom_torsion_atom_site_label_4
_geom_torsion
_geom_torsion_site_symmetry_1
_geom_torsion_site_symmetry_2
_geom_torsion_site_symmetry_3
_geom_torsion_site_symmetry_4
O2 As1 O2 W4 -179.8(3) 6 . . .
O9 As1 O2 W4 -64(2) . . . .
O20 As1 O2 W4 55(2) . . . .
O2 As1 O2 W5 61(3) 6 . . .
O9 As1 O2 W5 176.7(16) . . . .
O20 As1 O2 W5 -63.9(18) . . . .
O2 As1 O2 W1 -53(3) 6 . . .
O9 As1 O2 W1 62(2) . . . .
O20 As1 O2 W1 -178.2(16) . . . .
O15 W4 O2 As1 178(6) . . . .
O14 W4 O2 As1 -43(2) . . . .
O13 W4 O2 As1 49(2) . . . .
O3 W4 O2 As1 132(2) . . . .
O16 W4 O2 As1 -135(2) . . . .
O15 W4 O2 W5 -51(7) . . . .
O14 W4 O2 W5 88.4(10) . . . .
O13 W4 O2 W5 -179.2(11) . . . .
O3 W4 O2 W5 -96.4(12) . . . .
O16 W4 O2 W5 -3.0(9) . . . .
O15 W4 O2 W1 39(7) . . . .
O14 W4 O2 W1 177.7(11) . . . .
O13 W4 O2 W1 -89.8(11) . . . .
O3 W4 O2 W1 -7.0(12) . . . .
O16 W4 O2 W1 86.4(11) . . . .
O17 W5 O2 As1 -171(3) . . . .
O16 W5 O2 As1 140.4(18) . . . .
O19 W5 O2 As1 45.2(16) . . . .
O18 W5 O2 As1 -48.4(18) . . . .
O4 W5 O2 As1 -126.5(19) . . . .
O17 W5 O2 W4 52(4) . . . .
O16 W5 O2 W4 3.4(10) . . . .
O19 W5 O2 W4 -91.8(10) . . . .
O18 W5 O2 W4 174.6(14) . . . .
O4 W5 O2 W4 96.6(13) . . . .
O17 W5 O2 W1 -39(4) . . . .
O16 W5 O2 W1 -87.6(11) . . . .
O19 W5 O2 W1 177.2(10) . . . .
O18 W5 O2 W1 83.6(14) . . . .
O4 W5 O2 W1 5.6(12) . . . .
O1 W1 O2 As1 165(8) . . . .
O3 W1 O2 As1 -133(2) . . . .
O4 W1 O2 As1 123(2) . . . .
O5 W1 O2 As1 51.8(18) . . . .
O6 W1 O2 As1 -58.9(18) . . . .
O1 W1 O2 W4 -54(8) . . . .
O3 W1 O2 W4 7.8(13) . . . .
O4 W1 O2 W4 -96.4(15) . . . .
O5 W1 O2 W4 -167.2(12) . . . .
O6 W1 O2 W4 82.2(10) . . . .
O1 W1 O2 W5 36(8) . . . .
O3 W1 O2 W5 98.0(13) . . . .
O4 W1 O2 W5 -6.1(13) . . . .
O5 W1 O2 W5 -76.9(10) . . . .
O6 W1 O2 W5 172.4(9) . . . .
O1 W1 O3 W4 160(2) . . . .
O4 W1 O3 W4 57(2) . . . .
O5 W1 O3 W4 -1(4) . . . .
O6 W1 O3 W4 -99(2) . . . .
O2 W1 O3 W4 -11.5(18) . . . .
O15 W4 O3 W1 -160(2) . . . .
O14 W4 O3 W1 23(5) . . . .
O13 W4 O3 W1 97(2) . . . .
O16 W4 O3 W1 -61(2) . . . .
O2 W4 O3 W1 12.1(19) . . . .
O1 W1 O4 W5 -164(2) . . . .
O3 W1 O4 W5 -57(2) . . . .
O5 W1 O4 W5 97(2) . . . .
O6 W1 O4 W5 6(5) . . . .
O2 W1 O4 W5 9.3(19) . . . .
O17 W5 O4 W1 158(2) . . . .
O16 W5 O4 W1 65(2) . . . .
O19 W5 O4 W1 -29(5) . . . .
O18 W5 O4 W1 -100(3) . . . .
O2 W5 O4 W1 -9(2) . . . .
O1 W1 O5 W1 111(2) . . . 6
O3 W1 O5 W1 -88(3) . . . 6
O4 W1 O5 W1 -153(2) . . . 6
O6 W1 O5 W1 0(2) . . . 6
O2 W1 O5 W1 -78.3(19) . . . 6
O7 W2 O6 W1 123(2) . . . .
O8 W2 O6 W1 -92(3) 6 . . .
O8 W2 O6 W1 -145(2) . . . .
O6 W2 O6 W1 9(3) 6 . . .
O9 W2 O6 W1 -72.8(17) . . . .
O1 W1 O6 W2 -114(2) . . . .
O3 W1 O6 W2 145(2) . . . .
O4 W1 O6 W2 77(4) . . . .
O5 W1 O6 W2 -5(2) . . . .
O2 W1 O6 W2 73.3(17) . . . .
O7 W2 O8 W3 -166(2) . . . .
O8 W2 O8 W3 -70(3) 6 . . .
O6 W2 O8 W3 90(2) . . . .
O6 W2 O8 W3 -20(5) 6 . . .
O9 W2 O8 W3 1.0(17) . . . .
O10 W3 O8 W2 168(2) . . . .
O12 W3 O8 W2 -6(5) . . . .
O11 W3 O8 W2 70(2) . . . .
O13 W3 O8 W2 -88(2) . . . .
O9 W3 O8 W2 -1.0(17) . . . .
O2 As1 O9 W3 178.4(16) . . . 6
O2 As1 O9 W3 -61(2) 6 . . 6
O20 As1 O9 W3 58.6(17) . . . 6
O2 As1 O9 W3 61(2) . . . .
O2 As1 O9 W3 -178.4(16) 6 . . .
O20 As1 O9 W3 -58.6(17) . . . .
O2 As1 O9 W2 -60.2(10) . . . .
O2 As1 O9 W2 60.2(10) 6 . . .
O20 As1 O9 W2 180.000(2) . . . .
O10 W3 O9 As1 172(4) . . . .
O12 W3 O9 As1 42(2) . . . .
O11 W3 O9 As1 134(3) . . . .
O13 W3 O9 As1 -49(2) . . . .
O8 W3 O9 As1 -136(2) . . . .
O10 W3 O9 W3 41(5) . . . 6
O12 W3 O9 W3 -88.9(11) . . . 6
O11 W3 O9 W3 3.0(13) . . . 6
O13 W3 O9 W3 179.8(12) . . . 6
O8 W3 O9 W3 93.0(13) . . . 6
O10 W3 O9 W2 -52(5) . . . .
O12 W3 O9 W2 178.7(9) . . . .
O11 W3 O9 W2 -89.4(13) . . . .
O13 W3 O9 W2 87.5(10) . . . .
O8 W3 O9 W2 0.6(11) . . . .
O7 W2 O9 As1 180.000(10) . . . .
O8 W2 O9 As1 -132.9(11) 6 . . .
O8 W2 O9 As1 132.9(11) . . . .
O6 W2 O9 As1 55.9(8) . . . .
O6 W2 O9 As1 -55.9(8) 6 . . .
O7 W2 O9 W3 -46.4(5) . . . 6
O8 W2 O9 W3 0.7(11) 6 . . 6
O8 W2 O9 W3 -93.5(13) . . . 6
O6 W2 O9 W3 -170.5(10) . . . 6
O6 W2 O9 W3 77.7(9) 6 . . 6
O7 W2 O9 W3 46.4(5) . . . .
O8 W2 O9 W3 93.5(13) 6 . . .
O8 W2 O9 W3 -0.7(11) . . . .
O6 W2 O9 W3 -77.7(9) . . . .
O6 W2 O9 W3 170.5(10) 6 . . .
O10 W3 O11 W3 -176(2) . . . 6
O12 W3 O11 W3 79(3) . . . 6
O13 W3 O11 W3 -12(5) . . . 6
O8 W3 O11 W3 -77(3) . . . 6
O9 W3 O11 W3 -5(2) . . . 6
O10 W3 O12 Fe2 127(3) . . . .
O11 W3 O12 Fe2 -134(3) . . . .
O13 W3 O12 Fe2 22(3) . . . .
O8 W3 O12 Fe2 -60(4) . . . .
O9 W3 O12 Fe2 -64(3) . . . .
O35 Fe2 O12 W3 -120(3) 2_556 . . .
O14 Fe2 O12 W3 -24(3) . . . .
O21 Fe2 O12 W3 84(4) . . . .
O22 Fe2 O12 W3 146(3) . . . .
O20 Fe2 O12 W3 69(3) . . . .
O15 W4 O13 W3 128(2) . . . .
O14 W4 O13 W3 24(2) . . . .
O3 W4 O13 W3 -132(3) . . . .
O16 W4 O13 W3 -70(4) . . . .
O2 W4 O13 W3 -61(2) . . . .
O10 W3 O13 W4 -126(2) . . . .
O12 W3 O13 W4 -21(3) . . . .
O11 W3 O13 W4 71(5) . . . .
O8 W3 O13 W4 135(3) . . . .
O9 W3 O13 W4 64(2) . . . .
O15 W4 O14 Fe2 -135(3) . . . .
O13 W4 O14 Fe2 -30(3) . . . .
O3 W4 O14 Fe2 42(5) . . . .
O16 W4 O14 Fe2 125(3) . . . .
O2 W4 O14 Fe2 52(3) . . . .
O35 Fe2 O14 W4 125(3) 2_556 . . .
O12 Fe2 O14 W4 30(3) . . . .
O21 Fe2 O14 W4 -137(3) . . . .
O22 Fe2 O14 W4 -30(8) . . . .
O20 Fe2 O14 W4 -55(3) . . . .
O17 W5 O16 W4 -171.4(18) . . . .
O19 W5 O16 W4 79.8(18) . . . .
O18 W5 O16 W4 -29(5) . . . .
O4 W5 O16 W4 -74.3(18) . . . .
O2 W5 O16 W4 -4.5(14) . . . .
O15 W4 O16 W5 176.4(18) . . . .
O14 W4 O16 W5 -80.3(17) . . . .
O13 W4 O16 W5 14(4) . . . .
O3 W4 O16 W5 74.9(18) . . . .
O2 W4 O16 W5 4.8(15) . . . .
O17 W5 O18 W5 -129(4) . . . 6
O16 W5 O18 W5 90(6) . . . 6
O19 W5 O18 W5 -19(4) . . . 6
O4 W5 O18 W5 136(4) . . . 6
O2 W5 O18 W5 66(4) . . . 6
O17 W5 O19 Fe1 138(3) . . . .
O16 W5 O19 Fe1 -126(3) . . . .
O18 W5 O19 Fe1 34(3) . . . .
O4 W5 O19 Fe1 -34(5) . . . .
O2 W5 O19 Fe1 -52(3) . . . .
O19 Fe1 O19 W5 -37(3) 6 . . .
O21 Fe1 O19 W5 48(6) 6 . . .
O21 Fe1 O19 W5 132(3) . . . .
O20 Fe1 O19 W5 54(3) . . . .
O1W Fe1 O19 W5 -127(3) . . . .
O2 As1 O20 Fe2 178.0(16) . . . 6
O2 As1 O20 Fe2 52(2) 6 . . 6
O9 As1 O20 Fe2 -65.1(16) . . . 6
O2 As1 O20 Fe2 -52(2) . . . .
O2 As1 O20 Fe2 -178.0(16) 6 . . .
O9 As1 O20 Fe2 65.1(16) . . . .
O2 As1 O20 Fe1 63.1(12) . . . .
O2 As1 O20 Fe1 -63.1(12) 6 . . .
O9 As1 O20 Fe1 180.000(3) . . . .
O35 Fe2 O20 As1 -139(7) 2_556 . . .
O14 Fe2 O20 As1 40.5(19) . . . .
O12 Fe2 O20 As1 -49.3(18) . . . .
O21 Fe2 O20 As1 134.5(19) . . . .
O22 Fe2 O20 As1 -135(2) . . . .
O35 Fe2 O20 Fe2 -1(8) 2_556 . . 6
O14 Fe2 O20 Fe2 178.4(13) . . . 6
O12 Fe2 O20 Fe2 88.6(13) . . . 6
O21 Fe2 O20 Fe2 -87.6(12) . . . 6
O22 Fe2 O20 Fe2 3.1(12) . . . 6
O35 Fe2 O20 Fe1 94(8) 2_556 . . .
O14 Fe2 O20 Fe1 -87.1(11) . . . .
O12 Fe2 O20 Fe1 -176.9(11) . . . .
O21 Fe2 O20 Fe1 6.9(9) . . . .
O22 Fe2 O20 Fe1 97.6(12) . . . .
O19 Fe1 O20 As1 -43.3(7) . . . .
O19 Fe1 O20 As1 43.3(7) 6 . . .
O21 Fe1 O20 As1 135.3(6) 6 . . .
O21 Fe1 O20 As1 -135.3(6) . . . .
O1W Fe1 O20 As1 180.00(13) . . . .
O19 Fe1 O20 Fe2 -172.1(10) . . . 6
O19 Fe1 O20 Fe2 -85.4(11) 6 . . 6
O21 Fe1 O20 Fe2 6.6(9) 6 . . 6
O21 Fe1 O20 Fe2 95.9(10) . . . 6
O1W Fe1 O20 Fe2 51.3(8) . . . 6
O19 Fe1 O20 Fe2 85.4(11) . . . .
O19 Fe1 O20 Fe2 172.1(10) 6 . . .
O21 Fe1 O20 Fe2 -95.9(10) 6 . . .
O21 Fe1 O20 Fe2 -6.6(9) . . . .
O1W Fe1 O20 Fe2 -51.3(8) . . . .
O23 W6 O21 Fe2 136.8(17) . . . .
O25 W6 O21 Fe2 39.5(15) . . . .
O32 W6 O21 Fe2 -37(3) 2_556 . . .
O24 W6 O21 Fe2 -121.4(16) . . . .
O26 W6 O21 Fe2 -38.3(14) . . . .
O23 W6 O21 Fe1 -61.5(15) . . . .
O25 W6 O21 Fe1 -158.8(12) . . . .
O32 W6 O21 Fe1 125(2) 2_556 . . .
O24 W6 O21 Fe1 40.4(13) . . . .
O26 W6 O21 Fe1 123.4(11) . . . .
O35 Fe2 O21 W6 -15.2(17) 2_556 . . .
O14 Fe2 O21 W6 -112.1(15) . . . .
O12 Fe2 O21 W6 140(3) . . . .
O22 Fe2 O21 W6 78.2(15) . . . .
O20 Fe2 O21 W6 155.6(16) . . . .
O35 Fe2 O21 Fe1 -178.6(11) 2_556 . . .
O14 Fe2 O21 Fe1 84.4(10) . . . .
O12 Fe2 O21 Fe1 -23(4) . . . .
O22 Fe2 O21 Fe1 -85.2(9) . . . .
O20 Fe2 O21 Fe1 -7.8(10) . . . .
O19 Fe1 O21 W6 111.3(13) . . . .
O19 Fe1 O21 W6 -165(4) 6 . . .
O21 Fe1 O21 W6 -80.3(13) 6 . . .
O20 Fe1 O21 W6 -158.3(13) . . . .
O1W Fe1 O21 W6 20.8(13) . . . .
O19 Fe1 O21 Fe2 -82.7(12) . . . .
O19 Fe1 O21 Fe2 1(5) 6 . . .
O21 Fe1 O21 Fe2 85.6(10) 6 . . .
O20 Fe1 O21 Fe2 7.7(10) . . . .
O1W Fe1 O21 Fe2 -173.2(9) . . . .
O26 As2 O22 Fe2 120.1(12) 6 . . .
O26 As2 O22 Fe2 5.2(17) . . . .
O27 As2 O22 Fe2 -117.3(12) . . . .
O26 As2 O22 Fe2 -5.2(17) 6 . . 6
O26 As2 O22 Fe2 -120.1(12) . . . 6
O27 As2 O22 Fe2 117.3(12) . . . 6
O35 Fe2 O22 As2 43.7(16) 2_556 . . .
O14 Fe2 O22 As2 -162(5) . . . .
O12 Fe2 O22 As2 138.4(15) . . . .
O21 Fe2 O22 As2 -54.4(14) . . . .
O20 Fe2 O22 As2 -135.7(17) . . . .
O35 Fe2 O22 Fe2 176.3(13) 2_556 . . 6
O14 Fe2 O22 Fe2 -29(7) . . . 6
O12 Fe2 O22 Fe2 -89.0(13) . . . 6
O21 Fe2 O22 Fe2 78.2(11) . . . 6
O20 Fe2 O22 Fe2 -3.1(12) . . . 6
O23 W6 O24 W6 131(3) . . . 6
O25 W6 O24 W6 -58(6) . . . 6
O21 W6 O24 W6 29(3) . . . 6
O32 W6 O24 W6 -126(3) 2_556 . . 6
O26 W6 O24 W6 -54(3) . . . 6
O23 W6 O25 W8 179.6(15) . . . 2_556
O21 W6 O25 W8 -79.1(14) . . . 2_556
O32 W6 O25 W8 76.9(15) 2_556 . . 2_556
O24 W6 O25 W8 8(5) . . . 2_556
O26 W6 O25 W8 3.6(12) . . . 2_556
O26 As2 O26 W6 -60.7(18) 6 . . .
O27 As2 O26 W6 179.3(15) . . . .
O22 As2 O26 W6 57.2(17) . . . .
O26 As2 O26 W7 65.9(16) 6 . . 2_556
O27 As2 O26 W7 -54.1(17) . . . 2_556
O22 As2 O26 W7 -176.2(12) . . . 2_556
O26 As2 O26 W8 179.59(13) 6 . . 2_556
O27 As2 O26 W8 59.6(16) . . . 2_556
O22 As2 O26 W8 -62.5(14) . . . 2_556
O23 W6 O26 As2 -175(11) . . . .
O25 W6 O26 As2 -136.4(17) . . . .
O21 W6 O26 As2 -44.8(15) . . . .
O32 W6 O26 As2 135.8(17) 2_556 . . .
O24 W6 O26 As2 45.1(16) . . . .
O23 W6 O26 W7 45(11) . . . 2_556
O25 W6 O26 W7 84.6(9) . . . 2_556
O21 W6 O26 W7 176.2(8) . . . 2_556
O32 W6 O26 W7 -3.2(8) 2_556 . . 2_556
O24 W6 O26 W7 -93.9(10) . . . 2_556
O23 W6 O26 W8 -42(11) . . . 2_556
O25 W6 O26 W8 -2.5(9) . . . 2_556
O21 W6 O26 W8 89.1(7) . . . 2_556
O32 W6 O26 W8 -90.3(9) 2_556 . . 2_556
O24 W6 O26 W8 178.9(10) . . . 2_556
O26 As2 O27 Fe3 5(2) 6 . . 5_556
O26 As2 O27 Fe3 121.3(14) . . . 5_556
O22 As2 O27 Fe3 -116.9(16) . . . 5_556
O26 As2 O27 Fe3 -121.3(14) 6 . . .
O26 As2 O27 Fe3 -5(2) . . . .
O22 As2 O27 Fe3 116.9(16) . . . .
O29 Fe3 O27 As2 -134.5(19) . . . .
O29 Fe3 O27 As2 49.6(18) 2_556 . . .
O28 Fe3 O27 As2 -42.2(19) 2_556 . . .
O28 Fe3 O27 As2 158(8) . . . .
O27 Fe3 O27 As2 135(3) 5_556 . . .
O29 Fe3 O27 Fe3 90.7(13) . . . 5_556
O29 Fe3 O27 Fe3 -85.2(13) 2_556 . . 5_556
O28 Fe3 O27 Fe3 -177.1(13) 2_556 . . 5_556
O28 Fe3 O27 Fe3 23(10) . . . 5_556
O27 Fe3 O27 Fe3 0.000(1) 5_556 . . 5_556
O34 W8 O28 Fe3 147(2) . . . .
O35 W8 O28 Fe3 -109(2) . . . .
O33 W8 O28 Fe3 44(2) . . . .
O25 W8 O28 Fe3 -14(4) 2_556 . . .
O26 W8 O28 Fe3 -29(2) 2_556 . . .
O29 Fe3 O28 W8 -24(2) . . . .
O29 Fe3 O28 W8 152(2) 2_556 . . .
O28 Fe3 O28 W8 -116(2) 2_556 . . .
O27 Fe3 O28 W8 66(2) 5_556 . . .
O27 Fe3 O28 W8 44(10) . . . .
O30 W7 O29 Fe3 -144.1(17) . . . .
O33 W7 O29 Fe3 -46.7(18) . . . .
O31 W7 O29 Fe3 112.0(19) . . . .
O32 W7 O29 Fe3 21(3) . . . .
O26 W7 O29 Fe3 31.6(17) 2_556 . . .
O29 Fe3 O29 W7 -109.9(17) 2_556 . . .
O28 Fe3 O29 W7 116.7(18) 2_556 . . .
O28 Fe3 O29 W7 23.5(19) . . . .
O27 Fe3 O29 W7 -70.4(18) 5_556 . . .
O27 Fe3 O29 W7 -149.6(19) . . . .
O30 W7 O31 W7 -123(4) . . . 6
O29 W7 O31 W7 -18(4) . . . 6
O33 W7 O31 W7 80(5) . . . 6
O32 W7 O31 W7 135(4) . . . 6
O26 W7 O31 W7 64(4) 2_556 . . 6
O30 W7 O32 W6 171.5(14) . . . 2_556
O29 W7 O32 W6 6(3) . . . 2_556
O33 W7 O32 W6 76.1(15) . . . 2_556
O31 W7 O32 W6 -86.1(17) . . . 2_556
O26 W7 O32 W6 -4.8(12) 2_556 . . 2_556
O30 W7 O33 W8 175.8(12) . . . .
O29 W7 O33 W8 71.6(12) . . . .
O31 W7 O33 W8 -27(4) . . . .
O32 W7 O33 W8 -83.4(13) . . . .
O26 W7 O33 W8 -10.8(10) 2_556 . . .
O34 W8 O33 W7 -173.8(12) . . . .
O28 W8 O33 W7 -71.8(13) . . . .
O35 W8 O33 W7 32(3) . . . .
O25 W8 O33 W7 84.8(12) 2_556 . . .
O26 W8 O33 W7 10.7(10) 2_556 . . .
O34 W8 O35 Fe2 -144(3) . . . 2_556
O28 W8 O35 Fe2 112(3) . . . 2_556
O33 W8 O35 Fe2 10(4) . . . 2_556
O25 W8 O35 Fe2 -41(3) 2_556 . . 2_556
O26 W8 O35 Fe2 31(2) 2_556 . . 2_556
N1 C1 C2 N2 180.000(14) . . . .
